data_7246751
loop_
_publ_author_name
'Zhou, Fuli'
'Body, Carole'
'Robeyns, Koen'
'Leyssens, Tom'
'Shemchuk, Oleksii'

_publ_section_title
;
 On the pairwise cocrystallization of racemic compounds
;
_journal_issue 20
_journal_name_full CrystEngComm
_journal_page_first 3060
_journal_page_last 3065
_journal_paper_doi 10.1039/D3CE00226H
_journal_volume 25
_journal_year 2023
_chemical_absolute_configuration unk
_chemical_formula_moiety 'C8 H7 F O3, C8 H14 N2 O2'
_chemical_formula_sum 'C16 H21 F N2 O5'
_chemical_formula_weight 340.35
_space_group_crystal_system monoclinic
_space_group_IT_number 4
_space_group_name_Hall 'P 2yb'
_space_group_name_H-M_alt 'P 1 21 1'
_atom_sites_solution_hydrogens geom
_atom_sites_solution_primary dual
_audit_creation_method SHELXL-2018/3
_audit_update_record
;
2023-03-09 deposited with the CCDC.	2023-04-28 downloaded from the CCDC.
;
_cell_angle_alpha 90
_cell_angle_beta 110.458(12)
_cell_angle_gamma 90
_cell_formula_units_Z 2
_cell_length_a 11.8613(14)
_cell_length_b 5.7602(7)
_cell_length_c 13.2858(14)
_cell_measurement_reflns_used 2305
_cell_measurement_temperature 297(2)
_cell_measurement_theta_max 23.3620
_cell_measurement_theta_min 3.1190
_cell_volume 850.48(18)
_computing_cell_refinement
;
CrysAlisPro, Agilent Technologies,
Version 1.171.37.35 (release 13-08-2014 CrysAlis171 .NET)
(compiled Aug 13 2014,18:06:01)
;
_computing_data_collection MAR
_computing_data_reduction
;
CrysAlisPro, Agilent Technologies,
Version 1.171.37.35 (release 13-08-2014 CrysAlis171 .NET)
(compiled Aug 13 2014,18:06:01)
;
_computing_molecular_graphics 'MERCURY (Macrae et al., 2008)'
_computing_publication_material
;
'MERCURY (Macrae et al., 2008), Platon (Spek, 2009)'
;
_computing_structure_refinement 'SHELXL-2018/3 (Sheldrick, 2018)'
_computing_structure_solution 'SHELXT (Sheldrick, 2015)'
_diffrn_ambient_temperature 297(2)
_diffrn_measured_fraction_theta_full 0.997
_diffrn_measured_fraction_theta_max 0.997
_diffrn_measurement_device_type 'MAR345 image plate'
_diffrn_measurement_method
;
'120 images, \D\F 3.0\% '
;
_diffrn_radiation_type MoK\a
_diffrn_radiation_wavelength 0.71073
_diffrn_reflns_av_R_equivalents 0.0912
_diffrn_reflns_av_unetI/netI 0.0755
_diffrn_reflns_Laue_measured_fraction_full 0.997
_diffrn_reflns_Laue_measured_fraction_max 0.997
_diffrn_reflns_limit_h_max 14
_diffrn_reflns_limit_h_min -14
_diffrn_reflns_limit_k_max 6
_diffrn_reflns_limit_k_min -6
_diffrn_reflns_limit_l_max 15
_diffrn_reflns_limit_l_min -15
_diffrn_reflns_number 11056
_diffrn_reflns_point_group_measured_fraction_full 0.998
_diffrn_reflns_point_group_measured_fraction_max 0.998
_diffrn_reflns_theta_full 25.231
_diffrn_reflns_theta_max 25.230
_diffrn_reflns_theta_min 3.143
_diffrn_source 'Incoatec microfocus source'
_exptl_absorpt_coefficient_mu 0.106
_exptl_absorpt_correction_T_max 1.00000
_exptl_absorpt_correction_T_min 0.47542
_exptl_absorpt_correction_type multi-scan
_exptl_absorpt_process_details
;
CrysAlisPro, Agilent Technologies,
Version 1.171.37.35 (release 13-08-2014 CrysAlis171 .NET)
(compiled Aug 13 2014,18:06:01)
Empirical absorption correction using spherical harmonics,
 implemented in SCALE3 ABSPACK scaling algorithm.
;
_exptl_crystal_colour colourless
_exptl_crystal_density_diffrn 1.329
_exptl_crystal_description needle
_exptl_crystal_F_000 360
_exptl_crystal_size_max 0.50
_exptl_crystal_size_mid 0.03
_exptl_crystal_size_min 0.01
_refine_diff_density_max 0.164
_refine_diff_density_min -0.141
_refine_diff_density_rms 0.037
_refine_ls_abs_structure_details
;
 Flack x determined using 672 quotients [(I+)-(I-)]/[(I+)+(I-)]
 (Parsons, Flack and Wagner, Acta Cryst. B69 (2013) 249-259).
;
_refine_ls_abs_structure_Flack -0.2(10)
_refine_ls_extinction_method none
_refine_ls_goodness_of_fit_ref 1.077
_refine_ls_hydrogen_treatment mixed
_refine_ls_matrix_type full
_refine_ls_number_parameters 220
_refine_ls_number_reflns 3062
_refine_ls_number_restraints 1
_refine_ls_restrained_S_all 1.077
_refine_ls_R_factor_all 0.1045
_refine_ls_R_factor_gt 0.0642
_refine_ls_shift/su_max 0.000
_refine_ls_shift/su_mean 0.000
_refine_ls_structure_factor_coef Fsqd
_refine_ls_weighting_details 'w=1/[\s^2^(Fo^2^)+(0.0435P)^2^+0.1754P] where P=(Fo^2^+2Fc^2^)/3'
_refine_ls_weighting_scheme calc
_refine_ls_wR_factor_gt 0.1171
_refine_ls_wR_factor_ref 0.1298
_reflns_Friedel_coverage 0.804
_reflns_Friedel_fraction_full 0.999
_reflns_Friedel_fraction_max 0.999
_reflns_number_gt 2103
_reflns_number_total 3062
_reflns_threshold_expression 'I > 2\s(I)'
_cod_data_source_file d3ce00226h2.cif
_cod_data_source_block alex_fl177_F
_cod_depositor_comments 'Adding full bibliography for 7246740--7246756.cif.'
_cod_original_sg_symbol_H-M 'P 21'
_cod_database_code 7246751
_shelx_shelxl_version_number 2018/3
_shelx_space_group_comment
;
The symmetry employed for this shelxl refinement is uniquely defined
by the following loop, which should always be used as a source of
symmetry information in preference to the above space-group names.
They are only intended as comments.
;

loop_
_space_group_symop_operation_xyz
'x, y, z'
'-x, y+1/2, -z'

loop_
_atom_site_label
_atom_site_type_symbol
_atom_site_fract_x
_atom_site_fract_y
_atom_site_fract_z
_atom_site_U_iso_or_equiv
_atom_site_adp_type
_atom_site_occupancy
_atom_site_site_symmetry_order
_atom_site_calc_flag
_atom_site_refinement_flags_posn
_atom_site_refinement_flags_adp
_atom_site_refinement_flags_occupancy
_atom_site_disorder_assembly
_atom_site_disorder_group
F1 F 0.9930(3) 0.6663(6) 0.2190(3) 0.0750(12) Uani 1 1 d . . . . .
C2 C 1.0298(5) 0.8307(11) 0.2965(4) 0.0463(14) Uani 1 1 d . . . . .
C3 C 1.1370(5) 0.7996(13) 0.3794(5) 0.0619(18) Uani 1 1 d . . . . .
H3 H 1.184394 0.669361 0.382457 0.074 Uiso 1 1 calc R U . . .
C4 C 1.1721(6) 0.9686(15) 0.4584(5) 0.076(2) Uani 1 1 d . . . . .
H4 H 1.245051 0.953177 0.514811 0.091 Uiso 1 1 calc R U . . .
C5 C 1.1021(7) 1.1551(15) 0.4548(5) 0.078(2) Uani 1 1 d . . . . .
H5 H 1.126515 1.266176 0.508905 0.094 Uiso 1 1 calc R U . . .
C6 C 0.9932(5) 1.1817(11) 0.3699(4) 0.0568(16) Uani 1 1 d . . . . .
H6 H 0.945392 1.310918 0.367614 0.068 Uiso 1 1 calc R U . . .
C7 C 0.9556(4) 1.0165(10) 0.2886(4) 0.0386(13) Uani 1 1 d . . . . .
C8 C 0.8366(4) 1.0453(10) 0.1961(4) 0.0460(14) Uani 1 1 d . . . . .
H8 H 0.796060 1.181515 0.211775 0.055 Uiso 1 1 calc R U . . .
O9 O 0.8589(4) 1.0912(8) 0.1017(3) 0.0638(13) Uani 1 1 d . . . . .
H9 H 0.789(5) 1.150(4) 0.050(4) 0.096 Uiso 1 1 calc R U . . .
C10 C 0.7545(4) 0.8412(10) 0.1845(4) 0.0428(14) Uani 1 1 d . . . . .
O11 O 0.6833(3) 0.7750(8) 0.0999(3) 0.0643(12) Uani 1 1 d . . . . .
O12 O 0.7597(3) 0.7478(8) 0.2769(3) 0.0631(14) Uani 1 1 d . . . . .
H12 H 0.707(5) 0.686(6) 0.2698(8) 0.095 Uiso 1 1 calc R U . . .
O21 O 0.3210(3) -0.1835(8) 0.0581(3) 0.0584(11) Uani 1 1 d . . . . .
C22 C 0.2793(4) -0.0218(10) 0.0949(4) 0.0415(14) Uani 1 1 d . . . . .
C23 C 0.1492(5) 0.0461(12) 0.0651(5) 0.0576(17) Uani 1 1 d . . . . .
H23A H 0.112773 0.070497 -0.011784 0.069 Uiso 1 1 calc R U . . .
H23B H 0.104491 -0.073783 0.086284 0.069 Uiso 1 1 calc R U . . .
C24 C 0.1498(5) 0.2675(12) 0.1250(5) 0.0652(18) Uani 1 1 d . . . . .
H24A H 0.129647 0.398280 0.075906 0.078 Uiso 1 1 calc R U . . .
H24B H 0.091628 0.259423 0.161145 0.078 Uiso 1 1 calc R U . . .
C25 C 0.2742(5) 0.2942(12) 0.2051(4) 0.0585(16) Uani 1 1 d . . . . .
H25A H 0.304279 0.450050 0.202996 0.070 Uiso 1 1 calc R U . . .
H25B H 0.275719 0.262117 0.277191 0.070 Uiso 1 1 calc R U . . .
N26 N 0.3459(3) 0.1228(8) 0.1718(3) 0.0372(10) Uani 1 1 d . . . . .
C27 C 0.4756(4) 0.1006(10) 0.2240(4) 0.0405(13) Uani 1 1 d . . . . .
H27 H 0.499861 -0.035060 0.191953 0.049 Uiso 1 1 calc R U . . .
C28 C 0.5427(4) 0.3068(10) 0.2015(4) 0.0394(13) Uani 1 1 d . . . . .
N29 N 0.5032(4) 0.3945(10) 0.1052(3) 0.0599(15) Uani 1 1 d . . . . .
H29A H 0.540823 0.508154 0.089077 0.072 Uiso 1 1 calc R U . . .
H29B H 0.439541 0.338774 0.057577 0.072 Uiso 1 1 calc R U . . .
O30 O 0.6342(3) 0.3810(7) 0.2729(3) 0.0592(12) Uani 1 1 d . . . . .
C31 C 0.5144(6) 0.0522(11) 0.3450(4) 0.0590(17) Uani 1 1 d . . . . .
H31A H 0.601497 0.043391 0.375197 0.071 Uiso 1 1 calc R U . . .
H31B H 0.488924 0.180024 0.379530 0.071 Uiso 1 1 calc R U . . .
C32 C 0.4616(7) -0.1715(16) 0.3687(5) 0.086(2) Uani 1 1 d . . . . .
H32A H 0.375391 -0.161330 0.341404 0.129 Uiso 1 1 calc R U . . .
H32B H 0.489217 -0.196347 0.444946 0.129 Uiso 1 1 calc R U . . .
H32C H 0.486729 -0.298637 0.334845 0.129 Uiso 1 1 calc R U . . .

loop_
_atom_site_aniso_label
_atom_site_aniso_U_11
_atom_site_aniso_U_22
_atom_site_aniso_U_33
_atom_site_aniso_U_23
_atom_site_aniso_U_13
_atom_site_aniso_U_12
F1 0.084(3) 0.062(3) 0.068(2) -0.015(2) 0.0131(19) 0.020(2)
C2 0.047(3) 0.048(4) 0.038(3) 0.000(3) 0.008(2) -0.002(3)
C3 0.042(3) 0.071(5) 0.066(4) 0.022(4) 0.010(3) 0.007(4)
C4 0.055(4) 0.102(6) 0.049(4) 0.021(4) -0.009(3) -0.021(5)
C5 0.089(6) 0.084(6) 0.045(4) -0.009(4) 0.004(4) -0.031(5)
C6 0.072(4) 0.047(4) 0.054(3) -0.005(3) 0.025(3) -0.008(3)
C7 0.039(3) 0.041(3) 0.035(3) 0.008(3) 0.012(2) -0.004(3)
C8 0.036(3) 0.052(4) 0.048(3) 0.007(3) 0.012(2) 0.001(3)
O9 0.054(2) 0.086(3) 0.050(2) 0.029(2) 0.0162(18) 0.010(2)
C10 0.036(3) 0.053(4) 0.035(3) 0.008(3) 0.005(2) 0.009(3)
O11 0.058(2) 0.083(3) 0.035(2) 0.007(2) -0.0062(17) -0.017(2)
O12 0.056(2) 0.087(4) 0.038(2) 0.009(2) 0.0054(17) -0.027(2)
O21 0.051(2) 0.059(3) 0.055(2) -0.023(2) 0.0062(18) -0.003(2)
C22 0.033(3) 0.049(4) 0.039(3) 0.000(3) 0.008(2) 0.000(3)
C23 0.036(3) 0.074(5) 0.059(3) -0.008(4) 0.012(3) -0.006(3)
C24 0.041(3) 0.063(5) 0.095(5) 0.003(4) 0.027(3) 0.003(3)
C25 0.059(4) 0.059(4) 0.063(3) -0.015(4) 0.029(3) 0.006(4)
N26 0.031(2) 0.039(3) 0.038(2) -0.012(2) 0.0081(18) -0.003(2)
C27 0.035(3) 0.046(4) 0.035(3) -0.011(3) 0.005(2) -0.003(3)
C28 0.034(3) 0.046(4) 0.035(3) -0.006(3) 0.010(2) 0.000(3)
N29 0.052(3) 0.084(4) 0.033(2) 0.004(3) 0.002(2) -0.022(3)
O30 0.044(2) 0.072(3) 0.043(2) 0.005(2) -0.0076(17) -0.025(2)
C31 0.069(4) 0.061(4) 0.039(3) 0.005(3) 0.009(3) -0.014(3)
C32 0.102(5) 0.086(6) 0.066(4) 0.018(4) 0.023(4) -0.017(5)

loop_
_atom_type_symbol
_atom_type_description
_atom_type_scat_dispersion_real
_atom_type_scat_dispersion_imag
_atom_type_scat_source
C C 0.0033 0.0016 'International Tables Vol C Tables 4.2.6.8 and 6.1.1.4'
H H 0.0000 0.0000 'International Tables Vol C Tables 4.2.6.8 and 6.1.1.4'
N N 0.0061 0.0033 'International Tables Vol C Tables 4.2.6.8 and 6.1.1.4'
O O 0.0106 0.0060 'International Tables Vol C Tables 4.2.6.8 and 6.1.1.4'
F F 0.0171 0.0103 'International Tables Vol C Tables 4.2.6.8 and 6.1.1.4'

loop_
_geom_angle_atom_site_label_1
_geom_angle_atom_site_label_2
_geom_angle_atom_site_label_3
_geom_angle
_geom_angle_site_symmetry_1
_geom_angle_site_symmetry_3
_geom_angle_publ_flag
F1 C2 C7 117.5(4) . . ?
F1 C2 C3 118.7(6) . . ?
C7 C2 C3 123.7(6) . . ?
C2 C3 C4 117.8(7) . . ?
C2 C3 H3 121.1 . . ?
C4 C3 H3 121.1 . . ?
C5 C4 C3 121.0(6) . . ?
C5 C4 H4 119.5 . . ?
C3 C4 H4 119.5 . . ?
C4 C5 C6 120.1(7) . . ?
C4 C5 H5 120.0 . . ?
C6 C5 H5 120.0 . . ?
C7 C6 C5 120.5(6) . . ?
C7 C6 H6 119.7 . . ?
C5 C6 H6 119.7 . . ?
C2 C7 C6 117.0(5) . . ?
C2 C7 C8 122.5(5) . . ?
C6 C7 C8 120.5(5) . . ?
O9 C8 C10 112.1(5) . . ?
O9 C8 C7 109.4(4) . . ?
C10 C8 C7 112.5(4) . . ?
O9 C8 H8 107.5 . . ?
C10 C8 H8 107.5 . . ?
C7 C8 H8 107.5 . . ?
C8 O9 H9 109.5 . . ?
O11 C10 O12 121.7(5) . . ?
O11 C10 C8 124.1(5) . . ?
O12 C10 C8 113.9(4) . . ?
C10 O12 H12 109.5 . . ?
O21 C22 N26 124.1(5) . . ?
O21 C22 C23 127.5(5) . . ?
N26 C22 C23 108.5(5) . . ?
C24 C23 C22 105.4(5) . . ?
C24 C23 H23A 110.7 . . ?
C22 C23 H23A 110.7 . . ?
C24 C23 H23B 110.7 . . ?
C22 C23 H23B 110.7 . . ?
H23A C23 H23B 108.8 . . ?
C25 C24 C23 106.6(5) . . ?
C25 C24 H24A 110.4 . . ?
C23 C24 H24A 110.4 . . ?
C25 C24 H24B 110.4 . . ?
C23 C24 H24B 110.4 . . ?
H24A C24 H24B 108.6 . . ?
N26 C25 C24 104.4(5) . . ?
N26 C25 H25A 110.9 . . ?
C24 C25 H25A 110.9 . . ?
N26 C25 H25B 110.9 . . ?
C24 C25 H25B 110.9 . . ?
H25A C25 H25B 108.9 . . ?
C22 N26 C27 123.5(4) . . ?
C22 N26 C25 113.4(4) . . ?
C27 N26 C25 122.9(4) . . ?
N26 C27 C28 112.2(4) . . ?
N26 C27 C31 113.2(4) . . ?
C28 C27 C31 111.3(4) . . ?
N26 C27 H27 106.5 . . ?
C28 C27 H27 106.5 . . ?
C31 C27 H27 106.5 . . ?
O30 C28 N29 122.5(5) . . ?
O30 C28 C27 119.8(4) . . ?
N29 C28 C27 117.7(4) . . ?
C28 N29 H29A 120.0 . . ?
C28 N29 H29B 120.0 . . ?
H29A N29 H29B 120.0 . . ?
C32 C31 C27 112.2(5) . . ?
C32 C31 H31A 109.2 . . ?
C27 C31 H31A 109.2 . . ?
C32 C31 H31B 109.2 . . ?
C27 C31 H31B 109.2 . . ?
H31A C31 H31B 107.9 . . ?
C31 C32 H32A 109.5 . . ?
C31 C32 H32B 109.5 . . ?
H32A C32 H32B 109.5 . . ?
C31 C32 H32C 109.5 . . ?
H32A C32 H32C 109.5 . . ?
H32B C32 H32C 109.5 . . ?

loop_
_geom_bond_atom_site_label_1
_geom_bond_atom_site_label_2
_geom_bond_distance
_geom_bond_site_symmetry_2
_geom_bond_publ_flag
F1 C2 1.354(6) . ?
C2 C7 1.366(7) . ?
C2 C3 1.373(7) . ?
C3 C4 1.385(10) . ?
C3 H3 0.9300 . ?
C4 C5 1.348(10) . ?
C4 H4 0.9300 . ?
C5 C6 1.395(8) . ?
C5 H5 0.9300 . ?
C6 C7 1.390(7) . ?
C6 H6 0.9300 . ?
C7 C8 1.523(7) . ?
C8 O9 1.395(6) . ?
C8 C10 1.499(8) . ?
C8 H8 0.9800 . ?
O9 H9 0.93(7) . ?
C10 O11 1.208(5) . ?
C10 O12 1.323(6) . ?
O12 H12 0.70(7) . ?
O21 C22 1.233(6) . ?
C22 N26 1.341(6) . ?
C22 C23 1.505(7) . ?
C23 C24 1.502(8) . ?
C23 H23A 0.9700 . ?
C23 H23B 0.9700 . ?
C24 C25 1.495(7) . ?
C24 H24A 0.9700 . ?
C24 H24B 0.9700 . ?
C25 N26 1.468(7) . ?
C25 H25A 0.9700 . ?
C25 H25B 0.9700 . ?
N26 C27 1.456(6) . ?
C27 C28 1.517(7) . ?
C27 C31 1.535(6) . ?
C27 H27 0.9800 . ?
C28 O30 1.241(5) . ?
C28 N29 1.301(6) . ?
N29 H29A 0.8600 . ?
N29 H29B 0.8600 . ?
C31 C32 1.513(9) . ?
C31 H31A 0.9700 . ?
C31 H31B 0.9700 . ?
C32 H32A 0.9600 . ?
C32 H32B 0.9600 . ?
C32 H32C 0.9600 . ?

loop_
_geom_torsion_atom_site_label_1
_geom_torsion_atom_site_label_2
_geom_torsion_atom_site_label_3
_geom_torsion_atom_site_label_4
_geom_torsion
_geom_torsion_site_symmetry_1
_geom_torsion_site_symmetry_2
_geom_torsion_site_symmetry_3
_geom_torsion_site_symmetry_4
_geom_torsion_publ_flag
F1 C2 C3 C4 -179.3(5) . . . . ?
C7 C2 C3 C4 -1.0(9) . . . . ?
C2 C3 C4 C5 1.2(10) . . . . ?
C3 C4 C5 C6 -0.8(11) . . . . ?
C4 C5 C6 C7 0.2(10) . . . . ?
F1 C2 C7 C6 178.7(4) . . . . ?
C3 C2 C7 C6 0.4(8) . . . . ?
F1 C2 C7 C8 -1.2(7) . . . . ?
C3 C2 C7 C8 -179.4(5) . . . . ?
C5 C6 C7 C2 0.0(8) . . . . ?
C5 C6 C7 C8 179.9(5) . . . . ?
C2 C7 C8 O9 -69.3(6) . . . . ?
C6 C7 C8 O9 110.8(6) . . . . ?
C2 C7 C8 C10 56.1(6) . . . . ?
C6 C7 C8 C10 -123.8(5) . . . . ?
O9 C8 C10 O11 -24.6(7) . . . . ?
C7 C8 C10 O11 -148.5(5) . . . . ?
O9 C8 C10 O12 160.4(5) . . . . ?
C7 C8 C10 O12 36.5(6) . . . . ?
O21 C22 C23 C24 -174.3(5) . . . . ?
N26 C22 C23 C24 6.8(6) . . . . ?
C22 C23 C24 C25 -12.2(6) . . . . ?
C23 C24 C25 N26 12.9(6) . . . . ?
O21 C22 N26 C27 -2.3(8) . . . . ?
C23 C22 N26 C27 176.6(5) . . . . ?
O21 C22 N26 C25 -177.4(5) . . . . ?
C23 C22 N26 C25 1.6(6) . . . . ?
C24 C25 N26 C22 -9.3(6) . . . . ?
C24 C25 N26 C27 175.6(5) . . . . ?
C22 N26 C27 C28 115.9(5) . . . . ?
C25 N26 C27 C28 -69.5(6) . . . . ?
C22 N26 C27 C31 -117.1(5) . . . . ?
C25 N26 C27 C31 57.6(7) . . . . ?
N26 C27 C28 O30 143.0(5) . . . . ?
C31 C27 C28 O30 15.0(7) . . . . ?
N26 C27 C28 N29 -39.2(6) . . . . ?
C31 C27 C28 N29 -167.3(5) . . . . ?
N26 C27 C31 C32 60.3(7) . . . . ?
C28 C27 C31 C32 -172.2(5) . . . . ?
